data_1508008
loop_
_publ_author_name
'Thaler, Tobias'
'Haag, Benjamin'
'Gavryushin, Andrei'
'Schober, Katrin'
'Hartmann, Evelyn'
'Gschwind, Ruth M.'
'Zipse, Hendrik'
'Mayer, Peter'
'Knochel, Paul'

_publ_section_title
;
 Highly diastereoselective Csp&#x2083;-Csp&#x2082; Negishi cross-coupling
 with 1,2-, 1,3- and 1,4-substituted cycloalkylzinc compounds.
;
_journal_issue 2
_journal_name_full 'Nature chemistry'
_journal_page_first 125
_journal_page_last 130
_journal_paper_doi 10.1038/nchem.505
_journal_volume 2
_journal_year 2010
_chemical_formula_moiety 'C15 H20 O2'
_chemical_formula_sum 'C15 H20 O2'
_chemical_formula_weight 232.318
_space_group_IT_number 15
_symmetry_cell_setting monoclinic
_symmetry_Int_Tables_number 15
_symmetry_space_group_name_Hall '-C 2yc'
_symmetry_space_group_name_H-M 'C 1 2/c 1'
_atom_sites_solution_hydrogens geom
_atom_sites_solution_primary direct
_atom_sites_solution_secondary difmap
_audit_block_code C15H20O2_ln583_knochel
_audit_creation_date 24-Oct-07
_audit_creation_method 'form98_non/compatible with shelxl97-2'
_audit_update_record 20-Oct-09
_cell_angle_alpha 90.00
_cell_angle_beta 96.5673(19)
_cell_angle_gamma 90.00
_cell_formula_units_Z 8
_cell_length_a 15.7972(5)
_cell_length_b 6.3827(2)
_cell_length_c 26.2140(8)
_cell_measurement_reflns_used 27491
_cell_measurement_temperature 200(2)
_cell_measurement_theta_max 26.022
_cell_measurement_theta_min 3.134
_cell_volume 2625.78(14)
_computing_cell_refinement 'HKL Scalepack (Otwinowski & Minor 1997)'
_computing_data_collection 'Collect (Bruker AXS BV, 1997-2004)'
_computing_data_reduction 'HKL Denzo and Scalepack (Otwinowski & Minor 1997)'
_computing_structure_refinement 'SHELXL-97 (G. M. Sheldrick. University of G\"ottingen, 97-2 version)'
_computing_structure_solution
;
A. Altomare, M. C. Burla, M. Camalli, G. L. Cascarano, C. Giacovazzo, A.
Guagliardi, A. G. G. Moliterni, G. Polidori, R. Spagna: SIR97: a new tool for
crystal structure determination and refinement; J. Appl. Crystallogr. 1999,
32, 115-119.
;
_diffrn_ambient_temperature 200(2)
_diffrn_detector_area_resol_mean 9
_diffrn_measured_fraction_theta_full 0.990
_diffrn_measured_fraction_theta_max 0.990
_diffrn_measurement_device '95mm CCD camera on \k-goniostat'
_diffrn_measurement_device_type KappaCCD
_diffrn_measurement_method 'CCD; rotation images; omega-scans'
_diffrn_orient_matrix_type 'by Bruker AXS Collect from scalepack cell'
_diffrn_orient_matrix_UB_11 0.0019181
_diffrn_orient_matrix_UB_12 0.0863186
_diffrn_orient_matrix_UB_13 0.0319472
_diffrn_orient_matrix_UB_21 0.0636899
_diffrn_orient_matrix_UB_22 -0.0016362
_diffrn_orient_matrix_UB_23 0.0032766
_diffrn_orient_matrix_UB_31 -0.0004693
_diffrn_orient_matrix_UB_32 0.1307403
_diffrn_orient_matrix_UB_33 -0.0210515
_diffrn_radiation_collimation 0.20
_diffrn_radiation_monochromator 'MONTEL, graded multilayered X-ray optics'
_diffrn_radiation_source 'rotating anode'
_diffrn_radiation_type MoK\a
_diffrn_radiation_wavelength 0.71073
_diffrn_reflns_av_R_equivalents 0.0438
_diffrn_reflns_av_sigmaI/netI 0.0439
_diffrn_reflns_limit_h_max 19
_diffrn_reflns_limit_h_min -19
_diffrn_reflns_limit_k_max 7
_diffrn_reflns_limit_k_min -7
_diffrn_reflns_limit_l_max 32
_diffrn_reflns_limit_l_min -32
_diffrn_reflns_number 8464
_diffrn_reflns_theta_full 26.01
_diffrn_reflns_theta_max 26.01
_diffrn_reflns_theta_min 3.18
_diffrn_source_current 55.00
_diffrn_source_power 3.025
_diffrn_source_type 'FR 591 generator'
_diffrn_source_voltage 55.00
_exptl_absorpt_coefficient_mu 0.076
_exptl_absorpt_correction_type none
_exptl_crystal_colour colourless
_exptl_crystal_density_diffrn 1.17536(6)
_exptl_crystal_density_method 'not measured'
_exptl_crystal_description block
_exptl_crystal_F_000 1008
_exptl_crystal_size_max 0.25
_exptl_crystal_size_mid 0.15
_exptl_crystal_size_min 0.08
_refine_diff_density_max 0.359
_refine_diff_density_min -0.162
_refine_diff_density_rms 0.039
_refine_ls_extinction_coef 0.011(3)
_refine_ls_extinction_method SHELXL
_refine_ls_goodness_of_fit_ref 1.047
_refine_ls_hydrogen_treatment constr
_refine_ls_matrix_type full
_refine_ls_number_parameters 157
_refine_ls_number_reflns 2560
_refine_ls_number_restraints 0
_refine_ls_restrained_S_all 1.047
_refine_ls_R_factor_all 0.0854
_refine_ls_R_factor_gt 0.0574
_refine_ls_shift/su_max 0.000
_refine_ls_shift/su_mean 0.000
_refine_ls_structure_factor_coef Fsqd
_refine_ls_weighting_details 'calc w=1/[\s^2^(Fo^2^)+(0.0937P)^2^+0.7066P] where P=(Fo^2^+2Fc^2^)/3'
_refine_ls_weighting_scheme calc
_refine_ls_wR_factor_gt 0.1541
_refine_ls_wR_factor_ref 0.1739
_reflns_number_gt 1767
_reflns_number_total 2560
_reflns_threshold_expression >2sigma(I)
_cod_data_source_file nchem.505-s3.cif
_cod_data_source_block ln583
_cod_original_sg_symbol_H-M 'C 2/c'
_cod_database_code 1508008

loop_
_symmetry_equiv_pos_as_xyz
'x, y, z'
'-x, y, -z+1/2'
'x+1/2, y+1/2, z'
'-x+1/2, y+1/2, -z+1/2'
'-x, -y, -z'
'x, -y, z-1/2'
'-x+1/2, -y+1/2, -z'
'x+1/2, -y+1/2, z-1/2'

loop_
_atom_site_label
_atom_site_type_symbol
_atom_site_fract_x
_atom_site_fract_y
_atom_site_fract_z
_atom_site_U_iso_or_equiv
_atom_site_adp_type
_atom_site_occupancy
_atom_site_symmetry_multiplicity
_atom_site_calc_flag
_atom_site_refinement_flags
O1 O 0.15050(9) -0.3979(2) 0.40855(5) 0.0631(5) Uani 1 1 d .
O2 O 0.18600(11) -0.0795(2) 0.43939(5) 0.0773(5) Uani 1 1 d .
C1 C 0.15815(16) -0.4801(4) 0.46049(8) 0.0794(7) Uani 1 1 d .
H1A H 0.2148 -0.4472 0.4779 0.119 Uiso 1 1 calc R
H1B H 0.1502 -0.6324 0.4593 0.119 Uiso 1 1 calc R
H1C H 0.1146 -0.4163 0.4793 0.119 Uiso 1 1 calc R
C2 C 0.16614(11) -0.1937(3) 0.40344(7) 0.0526(5) Uani 1 1 d .
C3 C 0.15630(10) -0.1252(3) 0.34917(6) 0.0452(5) Uani 1 1 d .
C4 C 0.18194(11) 0.0754(3) 0.33722(7) 0.0514(5) Uani 1 1 d .
H4 H 0.2047 0.1665 0.3640 0.062 Uiso 1 1 calc R
C5 C 0.17489(11) 0.1442(3) 0.28726(7) 0.0521(5) Uani 1 1 d .
H5 H 0.1938 0.2812 0.2801 0.063 Uiso 1 1 calc R
C6 C 0.14043(11) 0.0167(3) 0.24680(6) 0.0458(5) Uani 1 1 d .
C7 C 0.11430(12) -0.1832(3) 0.25909(7) 0.0502(5) Uani 1 1 d .
H7 H 0.0901 -0.2728 0.2324 0.060 Uiso 1 1 calc R
C8 C 0.12256(11) -0.2554(3) 0.30923(6) 0.0491(5) Uani 1 1 d .
H8 H 0.1052 -0.3938 0.3164 0.059 Uiso 1 1 calc R
C9 C 0.13167(11) 0.1029(3) 0.19256(7) 0.0509(5) Uani 1 1 d .
H9 H 0.1863 0.1762 0.1881 0.061 Uiso 1 1 calc R
C10 C 0.11788(12) -0.0608(3) 0.15043(7) 0.0520(5) Uani 1 1 d .
H10A H 0.0648 -0.1388 0.1543 0.062 Uiso 1 1 calc R
H10B H 0.1657 -0.1620 0.1547 0.062 Uiso 1 1 calc R
C11 C 0.11158(14) 0.0311(3) 0.09655(7) 0.0581(6) Uani 1 1 d .
H11 H 0.1672 0.1018 0.0933 0.070 Uiso 1 1 calc R
C12 C 0.04404(14) 0.1986(3) 0.09000(7) 0.0640(6) Uani 1 1 d .
H12A H 0.0461 0.2678 0.0564 0.077 Uiso 1 1 calc R
H12B H -0.0126 0.1318 0.0896 0.077 Uiso 1 1 calc R
C13 C 0.05358(16) 0.3622(3) 0.13146(8) 0.0699(6) Uani 1 1 d .
H13A H 0.0036 0.4566 0.1272 0.084 Uiso 1 1 calc R
H13B H 0.1049 0.4474 0.1278 0.084 Uiso 1 1 calc R
C14 C 0.06137(13) 0.2664(3) 0.18508(7) 0.0588(6) Uani 1 1 d .
H14A H 0.0734 0.3788 0.2109 0.071 Uiso 1 1 calc R
H14B H 0.0065 0.2006 0.1908 0.071 Uiso 1 1 calc R
C15 C 0.10030(18) -0.1344(4) 0.05527(8) 0.0834(8) Uani 1 1 d .
H15A H 0.1473 -0.2353 0.0606 0.125 Uiso 1 1 calc R
H15B H 0.1002 -0.0683 0.0215 0.125 Uiso 1 1 calc R
H15C H 0.0461 -0.2073 0.0569 0.125 Uiso 1 1 calc R

loop_
_atom_site_aniso_label
_atom_site_aniso_U_11
_atom_site_aniso_U_22
_atom_site_aniso_U_33
_atom_site_aniso_U_23
_atom_site_aniso_U_13
_atom_site_aniso_U_12
O1 0.0747(10) 0.0719(10) 0.0409(8) 0.0071(6) -0.0010(6) -0.0136(7)
O2 0.1090(13) 0.0744(10) 0.0449(9) -0.0091(7) -0.0070(8) 0.0062(9)
C1 0.0962(17) 0.0955(18) 0.0443(12) 0.0168(11) -0.0013(11) -0.0128(14)
C2 0.0496(11) 0.0654(14) 0.0422(11) -0.0058(9) 0.0021(8) 0.0045(9)
C3 0.0410(10) 0.0538(11) 0.0408(10) -0.0041(8) 0.0050(7) 0.0043(8)
C4 0.0508(11) 0.0564(12) 0.0460(11) -0.0116(9) 0.0014(8) -0.0062(9)
C5 0.0533(11) 0.0510(11) 0.0519(12) -0.0029(8) 0.0058(8) -0.0069(8)
C6 0.0482(10) 0.0473(11) 0.0422(11) -0.0037(8) 0.0070(8) 0.0032(8)
C7 0.0601(12) 0.0492(11) 0.0403(10) -0.0077(8) 0.0014(8) -0.0008(9)
C8 0.0543(11) 0.0486(11) 0.0442(10) -0.0031(8) 0.0048(8) -0.0019(8)
C9 0.0518(11) 0.0542(12) 0.0471(11) 0.0013(8) 0.0064(8) -0.0036(9)
C10 0.0590(11) 0.0533(11) 0.0438(11) -0.0010(8) 0.0063(8) 0.0118(9)
C11 0.0671(12) 0.0653(13) 0.0422(11) 0.0012(9) 0.0077(9) 0.0045(10)
C12 0.0751(14) 0.0663(14) 0.0494(12) 0.0107(10) 0.0016(9) 0.0049(11)
C13 0.0918(16) 0.0566(13) 0.0618(14) 0.0101(10) 0.0102(11) 0.0157(12)
C14 0.0722(13) 0.0496(11) 0.0545(12) -0.0022(9) 0.0071(9) 0.0123(9)
C15 0.129(2) 0.0782(16) 0.0437(13) -0.0015(10) 0.0115(12) 0.0127(15)

loop_
_atom_type_symbol
_atom_type_description
_atom_type_scat_dispersion_real
_atom_type_scat_dispersion_imag
_atom_type_scat_source
C C 0.0033 0.0016 'International Tables Vol C Tables 4.2.6.8 and 6.1.1.4'
H H 0.0000 0.0000 'International Tables Vol C Tables 4.2.6.8 and 6.1.1.4'
O O 0.0106 0.0060 'International Tables Vol C Tables 4.2.6.8 and 6.1.1.4'

loop_
_exptl_crystal_face_index_h
_exptl_crystal_face_index_k
_exptl_crystal_face_index_l
_exptl_crystal_face_perp_dist
0 0 1 0.050000
0 0 -1 0.030000
-5 -11 1 0.051000
5 8 -1 0.103000
-6 2 1 0.102000
7 1 -1 0.118000
-8 9 1 0.102000
-14 -1 3 0.137000
5 -1 -1 0.151000

loop_
_geom_angle_atom_site_label_1
_geom_angle_atom_site_label_2
_geom_angle_atom_site_label_3
_geom_angle
C2 O1 C1 116.78(17)
O1 C1 H1A 109.5
O1 C1 H1B 109.5
H1A C1 H1B 109.5
O1 C1 H1C 109.5
H1A C1 H1C 109.5
H1B C1 H1C 109.5
O2 C2 O1 123.13(18)
O2 C2 C3 124.26(19)
O1 C2 C3 112.61(16)
C4 C3 C8 118.45(16)
C4 C3 C2 119.19(16)
C8 C3 C2 122.36(17)
C5 C4 C3 121.01(17)
C5 C4 H4 119.5
C3 C4 H4 119.5
C4 C5 C6 121.34(18)
C4 C5 H5 119.3
C6 C5 H5 119.3
C7 C6 C5 117.32(16)
C7 C6 C9 123.55(16)
C5 C6 C9 119.12(16)
C8 C7 C6 121.80(16)
C8 C7 H7 119.1
C6 C7 H7 119.1
C7 C8 C3 120.07(17)
C7 C8 H8 120.0
C3 C8 H8 120.0
C6 C9 C10 115.00(15)
C6 C9 C14 110.92(14)
C10 C9 C14 109.68(14)
C6 C9 H9 106.9
C10 C9 H9 106.9
C14 C9 H9 106.9
C9 C10 C11 113.48(16)
C9 C10 H10A 108.9
C11 C10 H10A 108.9
C9 C10 H10B 108.9
C11 C10 H10B 108.9
H10A C10 H10B 107.7
C12 C11 C15 113.05(17)
C12 C11 C10 110.46(15)
C15 C11 C10 112.67(17)
C12 C11 H11 106.7
C15 C11 H11 106.7
C10 C11 H11 106.7
C13 C12 C11 113.56(17)
C13 C12 H12A 108.9
C11 C12 H12A 108.9
C13 C12 H12B 108.9
C11 C12 H12B 108.9
H12A C12 H12B 107.7
C12 C13 C14 112.29(17)
C12 C13 H13A 109.1
C14 C13 H13A 109.1
C12 C13 H13B 109.1
C14 C13 H13B 109.1
H13A C13 H13B 107.9
C9 C14 C13 112.01(15)
C9 C14 H14A 109.2
C13 C14 H14A 109.2
C9 C14 H14B 109.2
C13 C14 H14B 109.2
H14A C14 H14B 107.9
C11 C15 H15A 109.5
C11 C15 H15B 109.5
H15A C15 H15B 109.5
C11 C15 H15C 109.5
H15A C15 H15C 109.5
H15B C15 H15C 109.5

loop_
_geom_bond_atom_site_label_1
_geom_bond_atom_site_label_2
_geom_bond_distance
O1 C2 1.336(2)
O1 C1 1.451(2)
O2 C2 1.204(2)
C1 H1A 0.9800
C1 H1B 0.9800
C1 H1C 0.9800
C2 C3 1.479(2)
C3 C4 1.390(3)
C3 C8 1.394(2)
C4 C5 1.374(3)
C4 H4 0.9500
C5 C6 1.397(2)
C5 H5 0.9500
C6 C7 1.391(3)
C6 C9 1.516(2)
C7 C8 1.385(2)
C7 H7 0.9500
C8 H8 0.9500
C9 C10 1.518(3)
C9 C14 1.520(3)
C9 H9 1.0000
C10 C11 1.522(3)
C10 H10A 0.9900
C10 H10B 0.9900
C11 C12 1.506(3)
C11 C15 1.508(3)
C11 H11 1.0000
C12 C13 1.502(3)
C12 H12A 0.9900
C12 H12B 0.9900
C13 C14 1.525(3)
C13 H13A 0.9900
C13 H13B 0.9900
C14 H14A 0.9900
C14 H14B 0.9900
C15 H15A 0.9800
C15 H15B 0.9800
C15 H15C 0.9800

loop_
_geom_torsion_atom_site_label_1
_geom_torsion_atom_site_label_2
_geom_torsion_atom_site_label_3
_geom_torsion_atom_site_label_4
_geom_torsion
C1 O1 C2 O2 0.2(3)
C1 O1 C2 C3 -179.75(16)
O2 C2 C3 C4 9.0(3)
O1 C2 C3 C4 -171.02(15)
O2 C2 C3 C8 -171.40(17)
O1 C2 C3 C8 8.6(2)
C8 C3 C4 C5 -0.4(3)
C2 C3 C4 C5 179.17(16)
C3 C4 C5 C6 1.1(3)
C4 C5 C6 C7 -0.6(3)
C4 C5 C6 C9 178.14(16)
C5 C6 C7 C8 -0.6(3)
C9 C6 C7 C8 -179.28(16)
C6 C7 C8 C3 1.3(3)
C4 C3 C8 C7 -0.7(3)
C2 C3 C8 C7 179.66(15)
C7 C6 C9 C10 -17.9(3)
C5 C6 C9 C10 163.41(16)
C7 C6 C9 C14 107.2(2)
C5 C6 C9 C14 -71.4(2)
C6 C9 C10 C11 -178.57(15)
C14 C9 C10 C11 55.6(2)
C9 C10 C11 C12 -54.1(2)
C9 C10 C11 C15 178.43(17)
C15 C11 C12 C13 178.86(18)
C10 C11 C12 C13 51.6(2)
C11 C12 C13 C14 -52.0(3)
C6 C9 C14 C13 177.70(17)
C10 C9 C14 C13 -54.2(2)
C12 C13 C14 C9 53.1(2)

loop_
_reflns_scale_group_code
_reflns_scale_meas_F
1 1.0
